data_4126590
loop_
_publ_author_name
'Ke, Xian-Sheng'
'Hong, Yongseok'
'Tu, Peiyu'
'He, Qing'
'Lynch, Vincent M.'
'Kim, Dongho'
'Sessler, Jonathan L.'

_publ_section_title
;
 Hetero Cu(III)-Pd(II) Complex of a Dibenzo[g,p]chrysene-Fused
 Bis-dicarbacorrole with Stable Organic Radical Character.
;
_journal_name_full 'Journal of the American Chemical Society'
_journal_paper_doi 10.1021/jacs.7b09167
_journal_year 2017
_chemical_formula_moiety 'C96 H66 F10 N4'
_chemical_formula_sum 'C96 H66 F10 N4'
_chemical_formula_weight 1465.52
_space_group_crystal_system monoclinic
_space_group_IT_number 15
_space_group_name_Hall '-C 2yc'
_space_group_name_H-M_alt 'C 1 2/c 1'
_symmetry_space_group_name_Hall '-C 2yc'
_symmetry_space_group_name_H-M 'C 1 2/c 1'
_atom_sites_solution_hydrogens mixed
_audit_creation_method SHELXL-2014/7
_cell_angle_alpha 90
_cell_angle_beta 123.12(2)
_cell_angle_gamma 90
_cell_formula_units_Z 4
_cell_length_a 29.296(7)
_cell_length_b 12.4764(12)
_cell_length_c 27.728(4)
_cell_measurement_reflns_used 1060
_cell_measurement_temperature 100(2)
_cell_measurement_theta_max 69.5
_cell_measurement_theta_min 3.51
_cell_volume 8488(3)
_computing_cell_refinement 'CrysAlisPro V 1.171.37.31, Agilent Technologies'
_computing_data_collection 'CrysAlisPro V 1.171.37.31, Agilent Technologies'
_computing_data_reduction 'CrysAlisPro V 1.171.37.31, Agilent Technologies'
_computing_molecular_graphics 'XP SHELXTL/PC, Siemens Analytical'
_computing_publication_material 'XL SHELXTL/PC, Siemens Analytical'
_computing_structure_refinement 'Shelxl-2013, Sheldrick, G. M.'
_computing_structure_solution
;

SUPERFLIP.  Palatinus, L. and Chapuis, G., J. Appl. Cryst. 40, 786-790.
;
_diffrn_ambient_temperature 100(2)
_diffrn_measured_fraction_theta_full 0.992
_diffrn_measured_fraction_theta_max 0.962
_diffrn_measurement_device_type 'Agilent SuperNova with AtlasS2 CCD'
_diffrn_measurement_method \w-scans
_diffrn_radiation_type CuK\a
_diffrn_radiation_wavelength 1.54184
_diffrn_reflns_av_R_equivalents 0.0903
_diffrn_reflns_av_unetI/netI 0.1235
_diffrn_reflns_Laue_measured_fraction_full 0.992
_diffrn_reflns_Laue_measured_fraction_max 0.962
_diffrn_reflns_limit_h_max 35
_diffrn_reflns_limit_h_min -31
_diffrn_reflns_limit_k_max 15
_diffrn_reflns_limit_k_min -8
_diffrn_reflns_limit_l_max 34
_diffrn_reflns_limit_l_min -34
_diffrn_reflns_number 15763
_diffrn_reflns_point_group_measured_fraction_full 0.992
_diffrn_reflns_point_group_measured_fraction_max 0.962
_diffrn_reflns_theta_full 67.684
_diffrn_reflns_theta_max 73.252
_diffrn_reflns_theta_min 3.533
_diffrn_source 'sealed microfocus tube'
_exptl_absorpt_coefficient_mu 0.676
_exptl_absorpt_correction_T_max 1.00
_exptl_absorpt_correction_T_min 0.973
_exptl_absorpt_correction_type multi-scan
_exptl_absorpt_process_details
;
CrysAlisPro 1.171.38.27t (Agilent, 2015)
Empirical absorption correction using spherical harmonics,
 implemented in SCALE3 ABSPACK scaling algorithm.
;
_exptl_crystal_colour red
_exptl_crystal_density_diffrn 1.147
_exptl_crystal_description plate
_exptl_crystal_F_000 3040
_exptl_crystal_size_max 0.23
_exptl_crystal_size_mid 0.11
_exptl_crystal_size_min 0.04
_refine_diff_density_max 0.412
_refine_diff_density_min -0.351
_refine_diff_density_rms 0.062
_refine_ls_extinction_method none
_refine_ls_goodness_of_fit_ref 1.001
_refine_ls_hydrogen_treatment mixed
_refine_ls_matrix_type full
_refine_ls_number_parameters 506
_refine_ls_number_reflns 8207
_refine_ls_number_restraints 330
_refine_ls_restrained_S_all 1.023
_refine_ls_R_factor_all 0.1850
_refine_ls_R_factor_gt 0.0899
_refine_ls_shift/su_max 0.013
_refine_ls_shift/su_mean 0.000
_refine_ls_structure_factor_coef Fsqd
_refine_ls_weighting_details 'w=1/[\s^2^(Fo^2^)+(0.1209P)^2^] where P=(Fo^2^+2Fc^2^)/3'
_refine_ls_weighting_scheme calc
_refine_ls_wR_factor_gt 0.2238
_refine_ls_wR_factor_ref 0.2937
_reflns_Friedel_coverage 0.000
_reflns_number_gt 3529
_reflns_number_total 8207
_reflns_threshold_expression 'I > 2\s(I)'
_cod_data_source_file ja7b09167_si_002.cif
_cod_data_source_block shelx
_cod_database_code 4126590
_shelx_shelxl_version_number 2014/7
_shelx_space_group_comment
;
The symmetry employed for this shelxl refinement is uniquely defined
by the following loop, which should always be used as a source of
symmetry information in preference to the above space-group names.
They are only intended as comments.
;

loop_
_space_group_symop_operation_xyz
'x, y, z'
'-x, y, -z+1/2'
'x+1/2, y+1/2, z'
'-x+1/2, y+1/2, -z+1/2'
'-x, -y, -z'
'x, -y, z-1/2'
'-x+1/2, -y+1/2, -z'
'x+1/2, -y+1/2, z-1/2'

loop_
_atom_site_label
_atom_site_type_symbol
_atom_site_fract_x
_atom_site_fract_y
_atom_site_fract_z
_atom_site_U_iso_or_equiv
_atom_site_adp_type
_atom_site_occupancy
_atom_site_site_symmetry_order
_atom_site_calc_flag
_atom_site_refinement_flags_posn
_atom_site_refinement_flags_adp
C1 C 0.2291(2) 0.3435(4) 0.65637(19) 0.0463(12) Uani 1 1 d . U
C2 C 0.2253(2) 0.2528(4) 0.6859(2) 0.0510(13) Uani 1 1 d . U
H2 H 0.2017 0.1932 0.6680 0.061 Uiso 1 1 calc R U
C3 C 0.2609(2) 0.2658(5) 0.7434(2) 0.0530(14) Uani 1 1 d . U
H3 H 0.2663 0.2169 0.7723 0.064 Uiso 1 1 calc R U
C4 C 0.2890(2) 0.3657(4) 0.75319(18) 0.0440(12) Uani 1 1 d . U
C5 C 0.3266(2) 0.4136(4) 0.80527(18) 0.0447(12) Uani 1 1 d . U
C6 C 0.3506(2) 0.5140(4) 0.81068(18) 0.0455(12) Uani 1 1 d . U
C7 C 0.3905(2) 0.5655(4) 0.86637(18) 0.0459(12) Uani 1 1 d . U
H7 H 0.4036 0.5377 0.9036 0.055 Uiso 1 1 calc R U
C8 C 0.4047(2) 0.6580(5) 0.85440(18) 0.0501(13) Uani 1 1 d . U
H8 H 0.4298 0.7086 0.8817 0.060 Uiso 1 1 calc R U
C9 C 0.3749(2) 0.6682(4) 0.79160(18) 0.0462(12) Uani 1 1 d . U
C10 C 0.3809(2) 0.7514(4) 0.76401(19) 0.0473(12) Uani 1 1 d . U
C11 C 0.3513(2) 0.7652(4) 0.70116(18) 0.0484(13) Uani 1 1 d . U
C12 C 0.3733(2) 0.8262(5) 0.67654(19) 0.0516(13) Uani 1 1 d . U
H12 H 0.4071 0.8618 0.7008 0.062 Uiso 1 1 calc R U
C13 C 0.3465(2) 0.8359(5) 0.61704(18) 0.0517(13) Uani 1 1 d . U
H13 H 0.3619 0.8796 0.6014 0.062 Uiso 1 1 calc R U
C14 C 0.2969(2) 0.7821(4) 0.57931(17) 0.0467(12) Uani 1 1 d . U
C15 C 0.2773(2) 0.7136(4) 0.60399(17) 0.0460(12) Uani 1 1 d . U
C16 C 0.3027(2) 0.7111(4) 0.66446(17) 0.0451(12) Uani 1 1 d . U
H16 H 0.2863 0.6715 0.6804 0.054 Uiso 1 1 calc R U
C17 C 0.2682(2) 0.7908(4) 0.51669(17) 0.0455(12) Uani 1 1 d . U
C18 C 0.2378(2) 0.6297(4) 0.56826(18) 0.0445(12) Uani 1 1 d . U
C19 C 0.2255(2) 0.5486(4) 0.59453(17) 0.0417(11) Uani 1 1 d . U
H19 H 0.2317 0.5614 0.6314 0.050 Uiso 1 1 calc R U
C20 C 0.2047(2) 0.4509(4) 0.56836(18) 0.0447(12) Uani 1 1 d . U
C21 C 0.1931(2) 0.4378(4) 0.51167(18) 0.0481(12) Uani 1 1 d . U
H21 H 0.1796 0.3710 0.4925 0.058 Uiso 1 1 calc R U
C22 C 0.2012(2) 0.5202(4) 0.48437(19) 0.0516(13) Uani 1 1 d . U
H22 H 0.1919 0.5096 0.4461 0.062 Uiso 1 1 calc R U
C23 C 0.2230(2) 0.6202(4) 0.51110(18) 0.0461(12) Uani 1 1 d . U
C24 C 0.1990(2) 0.3591(4) 0.59811(19) 0.0471(12) Uani 1 1 d . U
C25 C 0.3431(2) 0.3554(4) 0.85923(18) 0.0493(13) Uani 1 1 d . U
C26 C 0.3834(3) 0.2790(5) 0.8819(3) 0.0701(18) Uani 1 1 d . U
C27 C 0.4013(3) 0.2289(6) 0.9332(3) 0.085(2) Uani 1 1 d . U
C28 C 0.3809(3) 0.2601(6) 0.9644(3) 0.084(2) Uani 1 1 d . U
C29 C 0.3416(3) 0.3378(7) 0.9455(3) 0.082(2) Uani 1 1 d . U
C30 C 0.3224(3) 0.3844(5) 0.8918(2) 0.0576(15) Uani 1 1 d . U
C31 C 0.4221(2) 0.8376(5) 0.79919(17) 0.0501(13) Uani 1 1 d . U
C32 C 0.4775(2) 0.8129(5) 0.8272(2) 0.0565(15) Uani 1 1 d . U
C33 C 0.5153(3) 0.8948(6) 0.8593(2) 0.0682(17) Uani 1 1 d . U
H33 H 0.5532 0.8797 0.8789 0.082 Uiso 1 1 calc R U
C34 C 0.4989(3) 0.9960(6) 0.8630(2) 0.0730(19) Uani 1 1 d . U
C35 C 0.4434(3) 1.0176(6) 0.8341(2) 0.0728(19) Uani 1 1 d . U
H35 H 0.4320 1.0875 0.8366 0.087 Uiso 1 1 calc R U
C36 C 0.4038(3) 0.9397(5) 0.80140(19) 0.0542(14) Uani 1 1 d . U
C37 C 0.4980(3) 0.7054(6) 0.8228(2) 0.0674(17) Uani 1 1 d . U
H37A H 0.4970 0.6553 0.8495 0.101 Uiso 1 1 calc R U
H37B H 0.5355 0.7124 0.8328 0.101 Uiso 1 1 calc R U
H37C H 0.4748 0.6784 0.7834 0.101 Uiso 1 1 calc R U
C38 C 0.5404(4) 1.0819(8) 0.8986(4) 0.114(3) Uani 1 1 d . U
H38A H 0.5616 1.0604 0.9391 0.171 Uiso 1 1 calc R U
H38B H 0.5217 1.1496 0.8944 0.171 Uiso 1 1 calc R U
H38C H 0.5650 1.0913 0.8851 0.171 Uiso 1 1 calc R U
C39 C 0.3447(3) 0.9678(5) 0.7721(2) 0.0659(17) Uani 1 1 d . U
H39A H 0.3283 0.9728 0.7305 0.099 Uiso 1 1 calc R U
H39B H 0.3412 1.0368 0.7867 0.099 Uiso 1 1 calc R U
H39C H 0.3261 0.9121 0.7800 0.099 Uiso 1 1 calc R U
C40 C 0.1570(2) 0.2765(4) 0.56050(18) 0.0447(12) Uani 1 1 d . U
C41 C 0.1721(3) 0.1856(5) 0.5431(2) 0.0589(15) Uani 1 1 d . U
C42 C 0.1303(3) 0.1131(5) 0.5057(2) 0.0656(17) Uani 1 1 d . U
H42 H 0.1397 0.0515 0.4928 0.079 Uiso 1 1 calc R U
C43 C 0.0769(3) 0.1283(5) 0.4874(2) 0.0634(16) Uani 1 1 d . U
C44 C 0.0627(2) 0.2181(5) 0.5049(2) 0.0554(14) Uani 1 1 d . U
H44 H 0.0257 0.2292 0.4925 0.066 Uiso 1 1 calc R U
C45 C 0.1024(2) 0.2938(5) 0.54117(18) 0.0502(13) Uani 1 1 d . U
C46 C 0.2298(3) 0.1645(6) 0.5622(3) 0.0765(19) Uani 1 1 d . U
H46A H 0.2456 0.2297 0.5576 0.115 Uiso 1 1 calc R U
H46B H 0.2308 0.1069 0.5388 0.115 Uiso 1 1 calc R U
H46C H 0.2507 0.1430 0.6028 0.115 Uiso 1 1 calc R U
C47 C 0.0336(3) 0.0478(6) 0.4481(3) 0.086(2) Uani 1 1 d . U
H47A H 0.0027 0.0855 0.4156 0.129 Uiso 1 1 calc R U
H47B H 0.0211 0.0090 0.4696 0.129 Uiso 1 1 calc R U
H47C H 0.0489 -0.0031 0.4337 0.129 Uiso 1 1 calc R U
C48 C 0.0858(3) 0.3940(5) 0.5587(2) 0.0652(16) Uani 1 1 d . U
H48A H 0.1048 0.3964 0.6007 0.098 Uiso 1 1 calc R U
H48B H 0.0463 0.3929 0.5414 0.098 Uiso 1 1 calc R U
H48C H 0.0954 0.4574 0.5452 0.098 Uiso 1 1 calc R U
N1 N 0.26973(19) 0.4101(4) 0.70016(15) 0.0453(10) Uani 1 1 d . U
N2 N 0.34149(18) 0.5761(3) 0.76658(15) 0.0449(10) Uani 1 1 d . U
F1 F 0.4055(2) 0.2497(4) 0.8525(2) 0.1006(15) Uani 1 1 d . U
F2 F 0.4396(2) 0.1520(4) 0.9528(3) 0.148(3) Uani 1 1 d . U
F3 F 0.3989(2) 0.2131(5) 1.01610(16) 0.150(3) Uani 1 1 d . U
F4 F 0.3225(2) 0.3676(4) 0.97676(16) 0.118(2) Uani 1 1 d . U
F5 F 0.28426(18) 0.4598(3) 0.87341(15) 0.0757(11) Uani 1 1 d . U
H1N H 0.283(2) 0.472(4) 0.696(2) 0.039(14) Uiso 1 1 d . .

loop_
_atom_site_aniso_label
_atom_site_aniso_U_11
_atom_site_aniso_U_22
_atom_site_aniso_U_33
_atom_site_aniso_U_23
_atom_site_aniso_U_13
_atom_site_aniso_U_12
C1 0.054(3) 0.052(3) 0.028(2) -0.003(2) 0.019(2) -0.001(3)
C2 0.057(3) 0.049(3) 0.037(2) 0.003(2) 0.020(2) -0.005(3)
C3 0.067(3) 0.053(3) 0.029(2) 0.003(2) 0.020(2) 0.000(3)
C4 0.054(3) 0.047(3) 0.0233(19) 0.0016(19) 0.0162(19) 0.005(2)
C5 0.056(3) 0.043(3) 0.0226(19) 0.0023(19) 0.0131(19) 0.006(2)
C6 0.056(3) 0.052(3) 0.0227(19) 0.0005(19) 0.018(2) 0.007(2)
C7 0.060(3) 0.048(3) 0.0195(18) -0.0015(19) 0.0155(19) 0.000(2)
C8 0.058(3) 0.061(3) 0.0209(19) -0.001(2) 0.015(2) -0.003(3)
C9 0.056(3) 0.050(3) 0.025(2) -0.006(2) 0.018(2) -0.004(3)
C10 0.059(3) 0.052(3) 0.027(2) -0.005(2) 0.021(2) -0.006(3)
C11 0.062(3) 0.054(3) 0.0225(19) -0.004(2) 0.018(2) -0.003(3)
C12 0.059(3) 0.060(3) 0.024(2) -0.005(2) 0.015(2) -0.011(3)
C13 0.060(3) 0.064(3) 0.024(2) 0.000(2) 0.019(2) -0.012(3)
C14 0.058(3) 0.055(3) 0.0179(18) -0.003(2) 0.0153(19) -0.006(3)
C15 0.057(3) 0.052(3) 0.0203(18) -0.0006(19) 0.0152(19) -0.002(3)
C16 0.051(3) 0.055(3) 0.0173(18) -0.0023(19) 0.0110(18) -0.002(2)
C17 0.053(3) 0.058(3) 0.0190(18) -0.0018(19) 0.0156(18) -0.007(2)
C18 0.052(3) 0.048(3) 0.0228(19) -0.0049(19) 0.0137(19) -0.005(2)
C19 0.049(3) 0.047(3) 0.0217(18) -0.0023(19) 0.0142(18) -0.003(2)
C20 0.054(3) 0.048(3) 0.027(2) -0.006(2) 0.019(2) -0.006(2)
C21 0.059(3) 0.052(3) 0.0227(19) -0.007(2) 0.0157(19) -0.009(3)
C22 0.065(3) 0.058(3) 0.024(2) -0.007(2) 0.020(2) -0.004(3)
C23 0.055(3) 0.054(3) 0.0219(19) -0.005(2) 0.0162(19) -0.009(3)
C24 0.054(3) 0.052(3) 0.031(2) -0.005(2) 0.021(2) -0.003(3)
C25 0.061(3) 0.043(3) 0.024(2) 0.001(2) 0.011(2) -0.009(3)
C26 0.082(4) 0.054(3) 0.054(3) 0.008(3) 0.024(3) -0.004(3)
C27 0.067(4) 0.072(4) 0.073(4) 0.031(4) 0.011(3) -0.010(4)
C28 0.081(5) 0.078(4) 0.041(3) 0.024(3) 0.000(3) -0.027(4)
C29 0.103(5) 0.093(5) 0.039(3) -0.007(3) 0.032(3) -0.035(4)
C30 0.074(4) 0.059(3) 0.033(2) -0.001(2) 0.025(2) -0.007(3)
C31 0.062(3) 0.057(3) 0.0171(18) -0.002(2) 0.013(2) -0.008(3)
C32 0.061(3) 0.073(4) 0.028(2) 0.001(2) 0.019(2) -0.009(3)
C33 0.059(3) 0.091(4) 0.032(2) 0.001(3) 0.010(2) -0.014(3)
C34 0.085(5) 0.083(4) 0.034(3) -0.014(3) 0.021(3) -0.024(4)
C35 0.099(5) 0.072(4) 0.042(3) -0.011(3) 0.035(3) -0.016(4)
C36 0.078(4) 0.055(3) 0.025(2) -0.013(2) 0.025(2) -0.019(3)
C37 0.062(4) 0.084(4) 0.043(3) 0.011(3) 0.020(3) 0.005(3)
C38 0.103(6) 0.124(7) 0.075(5) -0.037(5) 0.023(4) -0.054(6)
C39 0.080(5) 0.060(4) 0.052(3) -0.006(3) 0.032(3) 0.002(3)
C40 0.055(3) 0.049(3) 0.0220(18) -0.0001(19) 0.0157(19) -0.003(3)
C41 0.065(4) 0.058(3) 0.048(3) -0.008(3) 0.028(3) -0.007(3)
C42 0.086(4) 0.063(4) 0.052(3) -0.017(3) 0.040(3) -0.010(3)
C43 0.080(4) 0.067(4) 0.031(2) -0.004(2) 0.023(3) -0.014(3)
C44 0.054(3) 0.072(4) 0.028(2) 0.000(2) 0.015(2) -0.007(3)
C45 0.059(3) 0.061(3) 0.0224(19) 0.003(2) 0.017(2) -0.008(3)
C46 0.093(5) 0.066(4) 0.074(4) -0.014(3) 0.047(4) 0.004(4)
C47 0.089(5) 0.088(5) 0.053(3) -0.020(4) 0.022(3) -0.021(4)
C48 0.070(4) 0.073(4) 0.045(3) -0.001(3) 0.026(3) 0.001(3)
N1 0.057(3) 0.048(2) 0.0215(16) -0.0052(17) 0.0155(17) -0.005(2)
N2 0.063(3) 0.042(2) 0.0242(16) 0.0000(16) 0.0202(17) -0.001(2)
F1 0.098(3) 0.077(3) 0.112(3) 0.018(3) 0.048(3) 0.031(3)
F2 0.102(4) 0.100(4) 0.143(5) 0.072(4) 0.004(3) -0.007(3)
F3 0.145(4) 0.168(5) 0.0426(19) 0.054(3) -0.009(2) -0.071(4)
F4 0.167(5) 0.149(4) 0.0502(19) -0.022(2) 0.067(3) -0.080(4)
F5 0.104(3) 0.083(3) 0.0561(19) -0.0025(19) 0.054(2) -0.001(2)

loop_
_atom_type_symbol
_atom_type_description
_atom_type_scat_dispersion_real
_atom_type_scat_dispersion_imag
_atom_type_scat_source
C C 0.0181 0.0091 'International Tables Vol C Tables 4.2.6.8 and 6.1.1.4'
H H 0.0000 0.0000 'International Tables Vol C Tables 4.2.6.8 and 6.1.1.4'
N N 0.0311 0.0180 'International Tables Vol C Tables 4.2.6.8 and 6.1.1.4'
F F 0.0727 0.0534 'International Tables Vol C Tables 4.2.6.8 and 6.1.1.4'

loop_
_geom_angle_atom_site_label_1
_geom_angle_atom_site_label_2
_geom_angle_atom_site_label_3
_geom_angle
_geom_angle_site_symmetry_1
_geom_angle_site_symmetry_3
C24 C1 N1 128.9(5) . .
C24 C1 C2 125.8(5) . .
N1 C1 C2 105.3(4) . .
C3 C2 C1 109.1(5) . .
C3 C2 H2 125.5 . .
C1 C2 H2 125.5 . .
C2 C3 C4 108.7(4) . .
C2 C3 H3 125.7 . .
C4 C3 H3 125.7 . .
N1 C4 C5 124.7(5) . .
N1 C4 C3 106.9(4) . .
C5 C4 C3 128.3(4) . .
C4 C5 C6 124.3(4) . .
C4 C5 C25 118.3(5) . .
C6 C5 C25 117.4(4) . .
N2 C6 C5 125.3(4) . .
N2 C6 C7 110.4(5) . .
C5 C6 C7 124.3(4) . .
C8 C7 C6 107.1(4) . .
C8 C7 H7 126.5 . .
C6 C7 H7 126.5 . .
C7 C8 C9 107.9(5) . .
C7 C8 H8 126.0 . .
C9 C8 H8 126.0 . .
C10 C9 N2 127.6(4) . .
C10 C9 C8 124.0(5) . .
N2 C9 C8 108.3(4) . .
C9 C10 C11 125.6(5) . .
C9 C10 C31 119.0(4) . .
C11 C10 C31 115.3(4) . .
C16 C11 C12 118.0(4) . .
C16 C11 C10 121.0(5) . .
C12 C11 C10 120.8(5) . .
C13 C12 C11 121.0(5) . .
C13 C12 H12 119.5 . .
C11 C12 H12 119.5 . .
C12 C13 C14 121.5(5) . .
C12 C13 H13 119.3 . .
C14 C13 H13 119.3 . .
C15 C14 C13 117.3(4) . .
C15 C14 C17 120.2(5) . .
C13 C14 C17 122.3(5) . .
C14 C15 C16 120.1(5) . .
C14 C15 C18 119.1(4) . .
C16 C15 C18 119.6(5) . .
C11 C16 C15 121.5(5) . .
C11 C16 H16 119.2 . .
C15 C16 H16 119.2 . .
C17 C17 C23 119.9(5) 7_566 7_566
C17 C17 C14 117.9(6) 7_566 .
C23 C17 C14 122.3(5) 7_566 .
C23 C18 C19 121.1(4) . .
C23 C18 C15 117.8(4) . .
C19 C18 C15 119.6(4) . .
C20 C19 C18 121.9(4) . .
C20 C19 H19 119.0 . .
C18 C19 H19 119.0 . .
C19 C20 C21 117.0(5) . .
C19 C20 C24 123.0(4) . .
C21 C20 C24 119.8(4) . .
C22 C21 C20 120.9(5) . .
C22 C21 H21 119.6 . .
C20 C21 H21 119.6 . .
C21 C22 C23 122.5(4) . .
C21 C22 H22 118.8 . .
C23 C22 H22 118.8 . .
C18 C23 C22 116.2(5) . .
C18 C23 C17 120.0(4) . 7_566
C22 C23 C17 123.8(4) . 7_566
C1 C24 C20 125.1(5) . .
C1 C24 C40 118.5(5) . .
C20 C24 C40 116.4(4) . .
C26 C25 C30 117.3(5) . .
C26 C25 C5 121.6(5) . .
C30 C25 C5 120.8(5) . .
F1 C26 C27 118.1(7) . .
F1 C26 C25 119.5(5) . .
C27 C26 C25 122.4(8) . .
F2 C27 C28 120.8(7) . .
F2 C27 C26 120.3(9) . .
C28 C27 C26 118.9(8) . .
C27 C28 F3 119.8(8) . .
C27 C28 C29 122.1(6) . .
F3 C28 C29 118.1(9) . .
F4 C29 C28 121.2(7) . .
F4 C29 C30 121.0(8) . .
C28 C29 C30 117.8(7) . .
F5 C30 C25 120.8(5) . .
F5 C30 C29 117.8(6) . .
C25 C30 C29 121.4(7) . .
C36 C31 C32 122.3(5) . .
C36 C31 C10 119.2(5) . .
C32 C31 C10 118.5(5) . .
C31 C32 C33 117.6(6) . .
C31 C32 C37 123.1(6) . .
C33 C32 C37 119.2(6) . .
C34 C33 C32 121.8(7) . .
C34 C33 H33 119.1 . .
C32 C33 H33 119.1 . .
C33 C34 C35 118.8(6) . .
C33 C34 C38 120.6(8) . .
C35 C34 C38 120.6(8) . .
C34 C35 C36 122.2(7) . .
C34 C35 H35 118.9 . .
C36 C35 H35 118.9 . .
C31 C36 C35 117.3(6) . .
C31 C36 C39 123.2(5) . .
C35 C36 C39 119.5(6) . .
C32 C37 H37A 109.5 . .
C32 C37 H37B 109.5 . .
H37A C37 H37B 109.5 . .
C32 C37 H37C 109.5 . .
H37A C37 H37C 109.5 . .
H37B C37 H37C 109.5 . .
C34 C38 H38A 109.5 . .
C34 C38 H38B 109.5 . .
H38A C38 H38B 109.5 . .
C34 C38 H38C 109.5 . .
H38A C38 H38C 109.5 . .
H38B C38 H38C 109.5 . .
C36 C39 H39A 109.5 . .
C36 C39 H39B 109.5 . .
H39A C39 H39B 109.5 . .
C36 C39 H39C 109.5 . .
H39A C39 H39C 109.5 . .
H39B C39 H39C 109.5 . .
C41 C40 C45 120.3(5) . .
C41 C40 C24 120.2(5) . .
C45 C40 C24 119.4(5) . .
C40 C41 C42 117.6(6) . .
C40 C41 C46 122.1(6) . .
C42 C41 C46 120.3(6) . .
C43 C42 C41 122.6(6) . .
C43 C42 H42 118.7 . .
C41 C42 H42 118.7 . .
C42 C43 C44 119.2(6) . .
C42 C43 C47 120.9(6) . .
C44 C43 C47 119.9(7) . .
C43 C44 C45 120.6(6) . .
C43 C44 H44 119.7 . .
C45 C44 H44 119.7 . .
C40 C45 C44 119.8(5) . .
C40 C45 C48 120.4(5) . .
C44 C45 C48 119.8(6) . .
C41 C46 H46A 109.5 . .
C41 C46 H46B 109.5 . .
H46A C46 H46B 109.5 . .
C41 C46 H46C 109.5 . .
H46A C46 H46C 109.5 . .
H46B C46 H46C 109.5 . .
C43 C47 H47A 109.5 . .
C43 C47 H47B 109.5 . .
H47A C47 H47B 109.5 . .
C43 C47 H47C 109.5 . .
H47A C47 H47C 109.5 . .
H47B C47 H47C 109.5 . .
C45 C48 H48A 109.5 . .
C45 C48 H48B 109.5 . .
H48A C48 H48B 109.5 . .
C45 C48 H48C 109.5 . .
H48A C48 H48C 109.5 . .
H48B C48 H48C 109.5 . .
C4 N1 C1 110.1(4) . .
C4 N1 H1N 122(3) . .
C1 N1 H1N 128(3) . .
C6 N2 C9 106.3(4) . .

loop_
_geom_bond_atom_site_label_1
_geom_bond_atom_site_label_2
_geom_bond_distance
_geom_bond_site_symmetry_2
C1 C24 1.367(6) .
C1 N1 1.415(7) .
C1 C2 1.437(7) .
C2 C3 1.355(7) .
C2 H2 0.9500 .
C3 C4 1.436(8) .
C3 H3 0.9500 .
C4 N1 1.371(6) .
C4 C5 1.385(7) .
C5 C6 1.403(8) .
C5 C25 1.487(6) .
C6 N2 1.345(6) .
C6 C7 1.480(7) .
C7 C8 1.328(8) .
C7 H7 0.9500 .
C8 C9 1.466(6) .
C8 H8 0.9500 .
C9 C10 1.356(7) .
C9 N2 1.420(7) .
C10 C11 1.472(6) .
C10 C31 1.509(7) .
C11 C16 1.390(7) .
C11 C12 1.394(8) .
C12 C13 1.392(6) .
C12 H12 0.9500 .
C13 C14 1.413(7) .
C13 H13 0.9500 .
C14 C15 1.399(7) .
C14 C17 1.462(5) .
C15 C16 1.415(5) .
C15 C18 1.470(7) .
C16 H16 0.9500 .
C17 C17 1.397(10) 7_566
C17 C23 1.453(7) 7_566
C18 C23 1.401(6) .
C18 C19 1.405(7) .
C19 C20 1.378(7) .
C19 H19 0.9500 .
C20 C21 1.425(6) .
C20 C24 1.474(7) .
C21 C22 1.373(8) .
C21 H21 0.9500 .
C22 C23 1.413(7) .
C22 H22 0.9500 .
C23 C17 1.452(7) 7_566
C24 C40 1.504(7) .
C25 C26 1.374(9) .
C25 C30 1.382(8) .
C26 F1 1.339(9) .
C26 C27 1.370(9) .
C27 F2 1.346(10) .
C27 C28 1.350(12) .
C28 F3 1.360(7) .
C28 C29 1.370(12) .
C29 F4 1.316(9) .
C29 C30 1.400(8) .
C30 F5 1.330(7) .
C31 C36 1.397(8) .
C31 C32 1.398(8) .
C32 C33 1.409(9) .
C32 C37 1.500(9) .
C33 C34 1.375(10) .
C33 H33 0.9500 .
C34 C35 1.390(10) .
C34 C38 1.514(10) .
C35 C36 1.400(9) .
C35 H35 0.9500 .
C36 C39 1.497(9) .
C37 H37A 0.9800 .
C37 H37B 0.9800 .
C37 H37C 0.9800 .
C38 H38A 0.9800 .
C38 H38B 0.9800 .
C38 H38C 0.9800 .
C39 H39A 0.9800 .
C39 H39B 0.9800 .
C39 H39C 0.9800 .
C40 C41 1.396(8) .
C40 C45 1.397(8) .
C41 C42 1.416(9) .
C41 C46 1.492(9) .
C42 C43 1.370(10) .
C42 H42 0.9500 .
C43 C44 1.373(9) .
C43 C47 1.515(9) .
C44 C45 1.407(8) .
C44 H44 0.9500 .
C45 C48 1.514(8) .
C46 H46A 0.9800 .
C46 H46B 0.9800 .
C46 H46C 0.9800 .
C47 H47A 0.9800 .
C47 H47B 0.9800 .
C47 H47C 0.9800 .
C48 H48A 0.9800 .
C48 H48B 0.9800 .
C48 H48C 0.9800 .
N1 H1N 0.90(5) .

loop_
_geom_torsion_atom_site_label_1
_geom_torsion_atom_site_label_2
_geom_torsion_atom_site_label_3
_geom_torsion_atom_site_label_4
_geom_torsion
_geom_torsion_site_symmetry_4
C24 C1 C2 C3 -179.2(6) .
N1 C1 C2 C3 0.7(6) .
C1 C2 C3 C4 0.1(7) .
C2 C3 C4 N1 -0.9(7) .
C2 C3 C4 C5 176.3(6) .
N1 C4 C5 C6 -0.6(9) .
C3 C4 C5 C6 -177.4(6) .
N1 C4 C5 C25 179.5(5) .
C3 C4 C5 C25 2.6(9) .
C4 C5 C6 N2 -1.7(9) .
C25 C5 C6 N2 178.2(5) .
C4 C5 C6 C7 179.5(5) .
C25 C5 C6 C7 -0.5(8) .
N2 C6 C7 C8 -0.1(7) .
C5 C6 C7 C8 178.8(5) .
C6 C7 C8 C9 -0.3(6) .
C7 C8 C9 C10 -177.7(6) .
C7 C8 C9 N2 0.5(7) .
N2 C9 C10 C11 3.0(10) .
C8 C9 C10 C11 -179.2(5) .
N2 C9 C10 C31 -175.3(5) .
C8 C9 C10 C31 2.5(9) .
C9 C10 C11 C16 19.9(9) .
C31 C10 C11 C16 -161.8(5) .
C9 C10 C11 C12 -155.0(6) .
C31 C10 C11 C12 23.4(8) .
C16 C11 C12 C13 2.3(9) .
C10 C11 C12 C13 177.3(5) .
C11 C12 C13 C14 -1.7(9) .
C12 C13 C14 C15 -3.7(9) .
C12 C13 C14 C17 -179.7(6) .
C13 C14 C15 C16 8.4(8) .
C17 C14 C15 C16 -175.4(5) .
C13 C14 C15 C18 -159.2(5) .
C17 C14 C15 C18 17.0(8) .
C12 C11 C16 C15 2.6(8) .
C10 C11 C16 C15 -172.4(5) .
C14 C15 C16 C11 -8.2(8) .
C18 C15 C16 C11 159.4(5) .
C15 C14 C17 C17 -18.4(10) 7_566
C13 C14 C17 C17 157.5(7) 7_566
C15 C14 C17 C23 162.6(5) 7_566
C13 C14 C17 C23 -21.5(9) 7_566
C14 C15 C18 C23 2.0(8) .
C16 C15 C18 C23 -165.7(5) .
C14 C15 C18 C19 168.3(5) .
C16 C15 C18 C19 0.6(8) .
C23 C18 C19 C20 8.4(8) .
C15 C18 C19 C20 -157.5(5) .
C18 C19 C20 C21 -3.7(8) .
C18 C19 C20 C24 170.7(5) .
C19 C20 C21 C22 -1.5(8) .
C24 C20 C21 C22 -176.1(5) .
C20 C21 C22 C23 2.1(9) .
C19 C18 C23 C22 -7.4(8) .
C15 C18 C23 C22 158.7(5) .
C19 C18 C23 C17 174.5(5) 7_566
C15 C18 C23 C17 -19.4(8) 7_566
C21 C22 C23 C18 2.3(9) .
C21 C22 C23 C17 -179.7(6) 7_566
N1 C1 C24 C20 2.3(10) .
C2 C1 C24 C20 -177.8(5) .
N1 C1 C24 C40 -178.5(5) .
C2 C1 C24 C40 1.4(9) .
C19 C20 C24 C1 -24.6(9) .
C21 C20 C24 C1 149.7(6) .
C19 C20 C24 C40 156.2(5) .
C21 C20 C24 C40 -29.5(7) .
C4 C5 C25 C26 84.3(7) .
C6 C5 C25 C26 -95.6(7) .
C4 C5 C25 C30 -102.8(6) .
C6 C5 C25 C30 77.3(7) .
C30 C25 C26 F1 -178.8(6) .
C5 C25 C26 F1 -5.6(9) .
C30 C25 C26 C27 3.1(10) .
C5 C25 C26 C27 176.2(6) .
F1 C26 C27 F2 -0.4(11) .
C25 C26 C27 F2 177.8(6) .
F1 C26 C27 C28 177.6(6) .
C25 C26 C27 C28 -4.2(11) .
F2 C27 C28 F3 -0.5(11) .
C26 C27 C28 F3 -178.5(6) .
F2 C27 C28 C29 -179.7(7) .
C26 C27 C28 C29 2.3(11) .
C27 C28 C29 F4 -179.6(7) .
F3 C28 C29 F4 1.1(10) .
C27 C28 C29 C30 0.5(11) .
F3 C28 C29 C30 -178.7(6) .
C26 C25 C30 F5 178.2(5) .
C5 C25 C30 F5 5.0(8) .
C26 C25 C30 C29 -0.1(9) .
C5 C25 C30 C29 -173.3(6) .
F4 C29 C30 F5 0.2(10) .
C28 C29 C30 F5 180.0(6) .
F4 C29 C30 C25 178.5(6) .
C28 C29 C30 C25 -1.6(10) .
C9 C10 C31 C36 -110.4(6) .
C11 C10 C31 C36 71.1(6) .
C9 C10 C31 C32 71.4(7) .
C11 C10 C31 C32 -107.1(6) .
C36 C31 C32 C33 1.2(7) .
C10 C31 C32 C33 179.3(4) .
C36 C31 C32 C37 -176.7(5) .
C10 C31 C32 C37 1.4(7) .
C31 C32 C33 C34 -0.5(8) .
C37 C32 C33 C34 177.5(6) .
C32 C33 C34 C35 -0.1(9) .
C32 C33 C34 C38 179.1(6) .
C33 C34 C35 C36 0.1(9) .
C38 C34 C35 C36 -179.1(6) .
C32 C31 C36 C35 -1.3(7) .
C10 C31 C36 C35 -179.4(4) .
C32 C31 C36 C39 -179.6(5) .
C10 C31 C36 C39 2.3(7) .
C34 C35 C36 C31 0.6(8) .
C34 C35 C36 C39 179.0(5) .
C1 C24 C40 C41 -84.8(6) .
C20 C24 C40 C41 94.5(6) .
C1 C24 C40 C45 97.9(6) .
C20 C24 C40 C45 -82.8(6) .
C45 C40 C41 C42 0.0(8) .
C24 C40 C41 C42 -177.3(5) .
C45 C40 C41 C46 179.4(5) .
C24 C40 C41 C46 2.1(8) .
C40 C41 C42 C43 -1.3(9) .
C46 C41 C42 C43 179.3(6) .
C41 C42 C43 C44 1.3(9) .
C41 C42 C43 C47 -179.0(6) .
C42 C43 C44 C45 0.1(8) .
C47 C43 C44 C45 -179.6(5) .
C41 C40 C45 C44 1.3(7) .
C24 C40 C45 C44 178.6(4) .
C41 C40 C45 C48 -178.3(5) .
C24 C40 C45 C48 -1.0(7) .
C43 C44 C45 C40 -1.3(7) .
C43 C44 C45 C48 178.3(5) .
C5 C4 N1 C1 -175.9(5) .
C3 C4 N1 C1 1.4(6) .
C24 C1 N1 C4 178.6(6) .
C2 C1 N1 C4 -1.4(6) .
C5 C6 N2 C9 -178.5(5) .
C7 C6 N2 C9 0.4(6) .
C10 C9 N2 C6 177.5(6) .
C8 C9 N2 C6 -0.6(6) .
